data_7046604
loop_
_publ_author_name
'Nimax, P. R.'
'Reimann, D.'
'S\"unkel, K'

_publ_section_title
;
 Solvent effects on the crystal structure of silver
 pentacyanocyclopentadienide: supramolecular isomerism and solvent
 coordination.
;
_journal_issue 25
_journal_name_full 'Dalton transactions (Cambridge, England : 2003)'
_journal_page_first 8476
_journal_page_last 8482
_journal_paper_doi 10.1039/c8dt01276h
_journal_volume 47
_journal_year 2018
_chemical_formula_moiety 'C12 H3 Ag N6'
_chemical_formula_sum 'C12 H3 Ag N6'
_chemical_formula_weight 339.07
_space_group_IT_number 15
_space_group_name_Hall '-C 2yc'
_space_group_name_H-M_alt 'C 1 2/c 1'
_symmetry_cell_setting monoclinic
_symmetry_Int_Tables_number 15
_symmetry_space_group_name_Hall '-C 2yc'
_symmetry_space_group_name_H-M 'C 1 2/c 1'
_atom_sites_solution_hydrogens geom
_audit_creation_date 2017-02-15T08:49:21-00:00
_audit_creation_method 'WinGX routine CIF_UPDATE'
_audit_update_record
;
2018-03-30 deposited with the CCDC.
2018-06-11 downloaded from the CCDC.
;
_cell_angle_alpha 90
_cell_angle_beta 119.6870(10)
_cell_angle_gamma 90
_cell_formula_units_Z 8
_cell_length_a 36.9518(10)
_cell_length_b 3.83030(10)
_cell_length_c 20.8394(6)
_cell_measurement_reflns_used 9987
_cell_measurement_temperature 100(2)
_cell_measurement_theta_max 28.3553
_cell_measurement_theta_min 3.0829
_cell_volume 2562.39(12)
_computing_cell_refinement 'APEX2 v2012.4-3 (Bruker AXS)'
_computing_data_collection 'Bruker Instrument Service v3.0.21'
_computing_data_reduction 'SAINT V8.18C (Bruker AXS Inc., 2011)'
_computing_structure_refinement 'SHELXL-2014/7 (Sheldrick, 2014)'
_diffrn_ambient_temperature 100(2)
_diffrn_detector_area_resol_mean 7.4074
_diffrn_measured_fraction_theta_full 0.997
_diffrn_measured_fraction_theta_max 0.997
_diffrn_measurement_device_type 'D8 Venture'
_diffrn_measurement_method 'mix of omega and phi scans'
_diffrn_radiation_type MoK\a
_diffrn_radiation_wavelength 0.71073
_diffrn_reflns_av_R_equivalents 0.0275
_diffrn_reflns_av_unetI/netI 0.025
_diffrn_reflns_Laue_measured_fraction_full 0.997
_diffrn_reflns_Laue_measured_fraction_max 0.997
_diffrn_reflns_limit_h_max 48
_diffrn_reflns_limit_h_min -40
_diffrn_reflns_limit_k_max 5
_diffrn_reflns_limit_k_min -5
_diffrn_reflns_limit_l_max 26
_diffrn_reflns_limit_l_min -27
_diffrn_reflns_number 13444
_diffrn_reflns_point_group_measured_fraction_full 0.997
_diffrn_reflns_point_group_measured_fraction_max 0.997
_diffrn_reflns_theta_full 25.242
_diffrn_reflns_theta_max 28.355
_diffrn_reflns_theta_min 3.083
_diffrn_source 'rotating anode generator'
_diffrn_source_type 'Bruker TXS'
_exptl_absorpt_coefficient_mu 1.566
_exptl_absorpt_correction_T_max 0.7457
_exptl_absorpt_correction_T_min 0.6351
_exptl_absorpt_correction_type multi-scan
_exptl_absorpt_process_details
;
SADABS-2016/2 - Bruker AXS area detector scaling and absorption correction
;
_exptl_crystal_colour colourless
_exptl_crystal_density_diffrn 1.758
_exptl_crystal_density_method 'not measured'
_exptl_crystal_description platelet
_exptl_crystal_F_000 1312
_exptl_crystal_size_max 0.09
_exptl_crystal_size_mid 0.07
_exptl_crystal_size_min 0.02
_refine_diff_density_max 0.562
_refine_diff_density_min -0.979
_refine_diff_density_rms 0.106
_refine_ls_extinction_method none
_refine_ls_goodness_of_fit_ref 1.107
_refine_ls_hydrogen_treatment constr
_refine_ls_matrix_type full
_refine_ls_number_parameters 173
_refine_ls_number_reflns 3183
_refine_ls_number_restraints 0
_refine_ls_restrained_S_all 1.107
_refine_ls_R_factor_all 0.0321
_refine_ls_R_factor_gt 0.025
_refine_ls_shift/su_max 0.037
_refine_ls_shift/su_mean 0.001
_refine_ls_structure_factor_coef Fsqd
_refine_ls_weighting_details 'w=1/[\s^2^(Fo^2^)+(0.0386P)^2^+3.5846P] where P=(Fo^2^+2Fc^2^)/3'
_refine_ls_weighting_scheme calc
_refine_ls_wR_factor_gt 0.0706
_refine_ls_wR_factor_ref 0.0753
_reflns_Friedel_coverage 0
_reflns_number_gt 2776
_reflns_number_total 3183
_reflns_threshold_expression 'I > 2\s(I)'
_cod_data_source_file c8dt01276h2.cif
_cod_data_source_block vv091
_cod_depositor_comments
;
The following automatic conversions were performed:

'_exptl_absorpt_correction_type' value 'Multi-Scan' changed to
'multi-scan' according to
/home/data/users/saulius/crontab/automatic-downloads/rss-feeds/RSC/lib/dictionaries/cif_core.dic
dictionary named 'cif_core.dic' version 2.4.2 from 2011-04-26.

Automatic conversion script
Id: cif_fix_values 4973 2017-02-22 13:04:09Z antanas 

 Adding full bibliography for 7046604--7046606.cif.
;
_cod_original_sg_symbol_H-M 'C 2/c'
_cod_database_code 7046604

loop_
_symmetry_equiv_pos_as_xyz
'x, y, z'
'-x, y, -z+1/2'
'x+1/2, y+1/2, z'
'-x+1/2, y+1/2, -z+1/2'
'-x, -y, -z'
'x, -y, z-1/2'
'-x+1/2, -y+1/2, -z'
'x+1/2, -y+1/2, z-1/2'

loop_
_atom_site_label
_atom_site_type_symbol
_atom_site_fract_x
_atom_site_fract_y
_atom_site_fract_z
_atom_site_U_iso_or_equiv
_atom_site_adp_type
_atom_site_occupancy
_atom_site_site_symmetry_order
_atom_site_calc_flag
_atom_site_refinement_flags_posn
_atom_site_refinement_flags_adp
C1AN C 0.28187(9) 0.4353(9) 0.1582(2) 0.0453(8) Uani 1 1 d . .
H1A1 H 0.2672 0.5364 0.1822 0.068 Uiso 1 1 calc R U
H1A2 H 0.278 0.1815 0.1547 0.068 Uiso 1 1 calc R U
H1A3 H 0.2706 0.5341 0.1085 0.068 Uiso 1 1 calc R U
C2AN C 0.32609(8) 0.5155(7) 0.20156(15) 0.0298(6) Uani 1 1 d . .
N10 N 0.36046(7) 0.5801(6) 0.23551(13) 0.0310(5) Uani 1 1 d . .
C1 C 0.57095(7) 0.4721(6) 0.44495(12) 0.0168(4) Uani 1 1 d . .
C2 C 0.59482(8) 0.3128(6) 0.41700(13) 0.0181(4) Uani 1 1 d . .
C3 C 0.63645(8) 0.3011(6) 0.47369(13) 0.0186(5) Uani 1 1 d . .
C4 C 0.63872(7) 0.4544(6) 0.53704(12) 0.0186(4) Uani 1 1 d . .
C5 C 0.59840(7) 0.5608(6) 0.51907(12) 0.0161(4) Uani 1 1 d . .
C6 C 0.52740(8) 0.5360(6) 0.40528(12) 0.0190(4) Uani 1 1 d . .
C7 C 0.57908(8) 0.1832(6) 0.34402(14) 0.0206(5) Uani 1 1 d . .
C8 C 0.67012(8) 0.1505(7) 0.46789(14) 0.0238(5) Uani 1 1 d . .
C9 C 0.67547(8) 0.5031(7) 0.60721(14) 0.0243(5) Uani 1 1 d . .
C10 C 0.58740(8) 0.7343(5) 0.56753(14) 0.0187(5) Uani 1 1 d . .
N1 N 0.49224(7) 0.5846(6) 0.37302(12) 0.0257(4) Uani 1 1 d . .
N2 N 0.56720(7) 0.0779(6) 0.28563(12) 0.0287(5) Uani 1 1 d . .
N3 N 0.69633(7) 0.0203(6) 0.46262(14) 0.0337(5) Uani 1 1 d . .
N4 N 0.70448(7) 0.5445(7) 0.66356(13) 0.0361(5) Uani 1 1 d . .
N5 N 0.57888(7) 0.8754(6) 0.60652(12) 0.0247(4) Uani 1 1 d . .
Ag01 Ag 0.42561(2) 0.77765(5) 0.30544(2) 0.02236(8) Uani 1 1 d . .

loop_
_atom_site_aniso_label
_atom_site_aniso_U_11
_atom_site_aniso_U_22
_atom_site_aniso_U_33
_atom_site_aniso_U_23
_atom_site_aniso_U_13
_atom_site_aniso_U_12
C1AN 0.0235(14) 0.0436(18) 0.063(2) -0.0127(17) 0.0174(15) -0.0057(13)
C2AN 0.0267(15) 0.0264(13) 0.0365(15) -0.0037(12) 0.0159(12) -0.0008(11)
N10 0.0259(12) 0.0305(12) 0.0341(12) -0.0008(10) 0.0130(10) -0.0015(9)
C1 0.0212(11) 0.0145(10) 0.0170(10) 0.0019(8) 0.0112(9) 0.0015(8)
C2 0.0227(12) 0.0166(10) 0.0186(11) 0.0011(8) 0.0130(10) -0.0006(8)
C3 0.0219(12) 0.0168(10) 0.0208(11) 0.0022(9) 0.0134(10) 0.0009(8)
C4 0.0208(11) 0.0174(10) 0.0195(11) 0.0017(9) 0.0115(9) 0.0000(9)
C5 0.0186(11) 0.0136(10) 0.0178(10) 0.0017(8) 0.0103(9) 0.0007(8)
C6 0.0266(12) 0.0159(10) 0.0176(10) 0.0011(9) 0.0134(10) 0.0012(9)
C7 0.0238(12) 0.0190(10) 0.0231(12) 0.0021(9) 0.0146(10) 0.0015(9)
C8 0.0255(13) 0.0225(11) 0.0256(12) 0.0015(10) 0.0144(11) 0.0012(10)
C9 0.0238(12) 0.0253(12) 0.0268(12) -0.0005(10) 0.0149(11) -0.0002(10)
C10 0.0196(12) 0.0175(10) 0.0190(11) 0.0030(8) 0.0096(10) -0.0007(8)
N1 0.0243(11) 0.0292(11) 0.0233(10) -0.0004(9) 0.0115(9) 0.0032(9)
N2 0.0340(12) 0.0307(12) 0.0248(11) -0.0023(9) 0.0171(10) 0.0036(10)
N3 0.0323(13) 0.0331(12) 0.0429(13) 0.0010(11) 0.0242(11) 0.0063(10)
N4 0.0261(12) 0.0462(15) 0.0312(12) -0.0052(11) 0.0105(10) -0.0012(11)
N5 0.0300(12) 0.0241(10) 0.0236(10) -0.0018(9) 0.0161(9) -0.0006(9)
Ag01 0.02098(12) 0.02973(12) 0.01682(11) 0.00101(7) 0.00971(8) 0.00115(7)

loop_
_atom_type_symbol
_atom_type_description
_atom_type_scat_dispersion_real
_atom_type_scat_dispersion_imag
_atom_type_scat_source
C C 0.0033 0.0016 'International Tables Vol C Tables 4.2.6.8 and 6.1.1.4'
H H 0 0 'International Tables Vol C Tables 4.2.6.8 and 6.1.1.4'
N N 0.0061 0.0033 'International Tables Vol C Tables 4.2.6.8 and 6.1.1.4'
Ag Ag -0.8971 1.1015 'International Tables Vol C Tables 4.2.6.8 and 6.1.1.4'

loop_
_geom_angle_atom_site_label_1
_geom_angle_atom_site_label_2
_geom_angle_atom_site_label_3
_geom_angle
_geom_angle_site_symmetry_1
_geom_angle_site_symmetry_3
N10 C2AN C1AN 179.5(3) . .
C2AN N10 Ag01 172.2(2) . .
C5 C1 C2 107.4(2) . .
C5 C1 C6 126.2(2) . .
C2 C1 C6 126.4(2) . .
C3 C2 C1 108.4(2) . .
C3 C2 C7 126.0(2) . .
C1 C2 C7 125.7(2) . .
C2 C3 C4 107.9(2) . .
C2 C3 C8 125.4(2) . .
C4 C3 C8 126.7(2) . .
C5 C4 C3 107.9(2) . .
C5 C4 C9 125.4(2) . .
C3 C4 C9 126.7(2) . .
C4 C5 C1 108.40(19) . .
C4 C5 C10 125.7(2) . .
C1 C5 C10 125.9(2) . .
N1 C6 C1 179.4(3) . .
N2 C7 C2 178.7(3) . .
N3 C8 C3 177.8(3) . .
N4 C9 C4 179.0(3) . .
N5 C10 C5 179.4(3) . .
C6 N1 Ag01 169.7(2) . .
C7 N2 Ag01 153.8(2) . 2_645
C10 N5 Ag01 168.3(2) . 5_676
N10 Ag01 N1 141.19(9) . .
N10 Ag01 N5 103.39(8) . 5_676
N1 Ag01 N5 100.08(8) . 5_676
N10 Ag01 N2 98.93(8) . 2_665
N1 Ag01 N2 98.00(8) . 2_665
N5 Ag01 N2 115.93(8) 5_676 2_665

loop_
_geom_bond_atom_site_label_1
_geom_bond_atom_site_label_2
_geom_bond_distance
_geom_bond_site_symmetry_2
C1AN C2AN 1.455(4) .
C2AN N10 1.134(3) .
N10 Ag01 2.240(2) .
C1 C5 1.407(3) .
C1 C2 1.414(3) .
C1 C6 1.420(3) .
C2 C3 1.401(3) .
C2 C7 1.422(3) .
C3 C4 1.409(3) .
C3 C8 1.430(3) .
C4 C5 1.405(3) .
C4 C9 1.432(3) .
C5 C10 1.426(3) .
C6 N1 1.144(3) .
C7 N2 1.143(3) .
C8 N3 1.142(3) .
C9 N4 1.143(3) .
C10 N5 1.142(3) .
N1 Ag01 2.271(2) .
N2 Ag01 2.344(2) 2_645
N5 Ag01 2.337(2) 5_676
Ag01 N5 2.337(2) 5_676
Ag01 N2 2.344(2) 2_665
